data_7225969
loop_
_publ_author_name
'Cao, Deng-Ke'
'Gao, Tao-Bao'
'Gong, Dan-Ping'
'Ward, Michael D.'

_publ_section_title
;
 Bisthienylethenes containing imidazole bridge unit and their Ir(III)
 complexes: influences of substituent groups on photochromism and
 luminescence
;
_journal_name_full 'RSC Adv.'
_journal_paper_doi 10.1039/C6RA14555H
_journal_year 2016
_chemical_formula_moiety 'C29 H36 N2 O S2, C2 H4 O2'
_chemical_formula_sum 'C31 H40 N2 O3 S2'
_chemical_formula_weight 552.77
_space_group_crystal_system monoclinic
_space_group_IT_number 14
_space_group_name_Hall '-P 2yn'
_space_group_name_H-M_alt 'P 1 21/n 1'
_symmetry_space_group_name_Hall '-P 2yn'
_symmetry_space_group_name_H-M 'P 1 21/n 1'
_atom_sites_solution_hydrogens geom
_audit_creation_method SHELXL-2014/6
_audit_update_record
;
2016-03-14 deposited with the CCDC.
2016-07-18 downloaded from the CCDC.
;
_cell_angle_alpha 90
_cell_angle_beta 114.4590(10)
_cell_angle_gamma 90
_cell_formula_units_Z 4
_cell_length_a 11.1823(6)
_cell_length_b 26.5152(14)
_cell_length_c 11.5015(6)
_cell_measurement_reflns_used 3995
_cell_measurement_temperature 296(2)
_cell_measurement_theta_max 24.25
_cell_measurement_theta_min 2.27
_cell_volume 3104.2(3)
_computing_structure_refinement 'SHELXL-2014/6 (Sheldrick, 2014)'
_diffrn_ambient_temperature 296(2)
_diffrn_measured_fraction_theta_full 0.973
_diffrn_measured_fraction_theta_max 0.999
_diffrn_measurement_device_type 'Bruker Smart Aepex CCD area detector'
_diffrn_measurement_method 'phi and omega scans'
_diffrn_radiation_type MoK\a
_diffrn_radiation_wavelength 0.71073
_diffrn_reflns_av_R_equivalents 0.0299
_diffrn_reflns_av_unetI/netI 0.0316
_diffrn_reflns_Laue_measured_fraction_full 0.973
_diffrn_reflns_Laue_measured_fraction_max 0.999
_diffrn_reflns_limit_h_max 13
_diffrn_reflns_limit_h_min -13
_diffrn_reflns_limit_k_max 28
_diffrn_reflns_limit_k_min -31
_diffrn_reflns_limit_l_max 13
_diffrn_reflns_limit_l_min -13
_diffrn_reflns_number 17294
_diffrn_reflns_point_group_measured_fraction_full 0.973
_diffrn_reflns_point_group_measured_fraction_max 0.999
_diffrn_reflns_theta_full 25.242
_diffrn_reflns_theta_max 24.997
_diffrn_reflns_theta_min 1.536
_exptl_absorpt_coefficient_mu 0.204
_exptl_absorpt_correction_T_max 0.988
_exptl_absorpt_correction_T_min 0.981
_exptl_absorpt_correction_type multi-scan
_exptl_absorpt_process_details 'SADABS; Bruker, 2000'
_exptl_crystal_colour 'light yellow'
_exptl_crystal_density_diffrn 1.183
_exptl_crystal_density_method 'not measured'
_exptl_crystal_description 'needle like'
_exptl_crystal_F_000 1184
_exptl_crystal_size_max 0.1
_exptl_crystal_size_mid 0.08
_exptl_crystal_size_min 0.06
_refine_diff_density_max 0.450
_refine_diff_density_min -0.477
_refine_diff_density_rms 0.057
_refine_ls_extinction_method none
_refine_ls_goodness_of_fit_ref 1.027
_refine_ls_hydrogen_treatment constr
_refine_ls_matrix_type full
_refine_ls_number_parameters 343
_refine_ls_number_reflns 5471
_refine_ls_number_restraints 189
_refine_ls_restrained_S_all 1.133
_refine_ls_R_factor_all 0.0780
_refine_ls_R_factor_gt 0.0597
_refine_ls_shift/su_max 0.001
_refine_ls_shift/su_mean 0.000
_refine_ls_structure_factor_coef Fsqd
_refine_ls_weighting_details 'w=1/[\s^2^(Fo^2^)+(0.1550P)^2^+0.7849P] where P=(Fo^2^+2Fc^2^)/3'
_refine_ls_weighting_scheme calc
_refine_ls_wR_factor_gt 0.2039
_refine_ls_wR_factor_ref 0.2209
_reflns_Friedel_coverage 0.000
_reflns_number_gt 4135
_reflns_number_total 5471
_reflns_threshold_expression 'I > 2\s(I)'
_cod_data_source_file c6ra14555h2.cif
_cod_data_source_block 1
_cod_database_code 7225969
_shelx_space_group_comment
;
The symmetry employed for this shelxl refinement is uniquely defined
by the following loop, which should always be used as a source of
symmetry information in preference to the above space-group names.
They are only intended as comments.
;
_shelxl_version_number 2014/6

loop_
_space_group_symop_operation_xyz
'x, y, z'
'-x+1/2, y+1/2, -z+1/2'
'-x, -y, -z'
'x-1/2, -y-1/2, z-1/2'

loop_
_atom_site_label
_atom_site_type_symbol
_atom_site_fract_x
_atom_site_fract_y
_atom_site_fract_z
_atom_site_U_iso_or_equiv
_atom_site_adp_type
_atom_site_occupancy
_atom_site_site_symmetry_order
_atom_site_calc_flag
_atom_site_refinement_flags_posn
_atom_site_refinement_flags_adp
S1 S 0.66115(8) -0.04586(3) 0.60228(8) 0.0475(3) Uani 1 1 d . .
S2 S 1.13878(8) 0.04785(3) 0.59325(7) 0.0468(3) Uani 1 1 d . .
O1 O 1.0860(2) 0.21218(8) 1.0232(2) 0.0478(6) Uani 1 1 d . .
H1A H 1.0799 0.1867 0.9763 0.072 Uiso 1 1 d R U
O2 O 0.6335(2) 0.05689(11) 0.9883(2) 0.0642(7) Uani 1 1 d . .
O3 O 0.4901(4) 0.03216(18) 0.7947(4) 0.1175(13) Uani 1 1 d . .
H3C H 0.4065 0.0359 0.7475 0.141 Uiso 1 1 d R U
N1 N 1.0074(2) 0.12704(8) 0.9123(2) 0.0333(5) Uani 1 1 d . .
N2 N 0.8564(2) 0.08229(8) 0.9404(2) 0.0329(5) Uani 1 1 d . .
H2A H 0.8020 0.0725 0.9711 0.039 Uiso 1 1 calc R U
C1 C 1.0076(3) 0.20560(11) 1.0861(3) 0.0359(6) Uani 1 1 d . U
C2 C 1.0042(3) 0.24356(11) 1.1696(3) 0.0405(7) Uani 1 1 d . U
C3 C 0.9191(3) 0.23681(11) 1.2279(3) 0.0431(7) Uani 1 1 d . U
H3A H 0.9151 0.2621 1.2823 0.052 Uiso 1 1 calc R U
C4 C 0.8387(3) 0.19454(11) 1.2103(3) 0.0397(7) Uani 1 1 d . U
C5 C 0.8478(3) 0.15720(11) 1.1303(3) 0.0373(6) Uani 1 1 d . U
H5A H 0.7971 0.1282 1.1177 0.045 Uiso 1 1 calc R U
C6 C 0.9310(3) 0.16195(10) 1.0679(2) 0.0329(6) Uani 1 1 d . U
C7 C 1.0868(4) 0.29173(13) 1.1889(4) 0.0575(9) Uani 1 1 d . U
C8 C 1.2332(4) 0.27894(18) 1.2394(5) 0.0846(13) Uani 1 1 d . U
H8A H 1.2476 0.2568 1.1804 0.102 Uiso 1 1 calc R U
H8B H 1.2827 0.3094 1.2485 0.102 Uiso 1 1 calc R U
H8C H 1.2610 0.2626 1.3209 0.102 Uiso 1 1 calc R U
C9 C 1.0407(5) 0.32023(14) 1.0626(4) 0.0750(12) Uani 1 1 d . U
H9A H 1.0499 0.2990 0.9991 0.090 Uiso 1 1 calc R U
H9B H 0.9502 0.3296 1.0354 0.090 Uiso 1 1 calc R U
H9C H 1.0931 0.3500 1.0738 0.090 Uiso 1 1 calc R U
C10 C 1.0703(5) 0.32703(17) 1.2869(5) 0.0857(14) Uani 1 1 d . U
H10A H 0.9794 0.3360 1.2585 0.103 Uiso 1 1 calc R U
H10B H 1.0998 0.3102 1.3679 0.103 Uiso 1 1 calc R U
H10C H 1.1215 0.3570 1.2955 0.103 Uiso 1 1 calc R U
C11 C 0.7412(4) 0.19113(13) 1.2720(3) 0.0543(7) Uani 1 1 d . U
C12 C 0.7795(7) 0.2240(2) 1.3879(6) 0.124(2) Uani 1 1 d . U
H12A H 0.7899 0.2581 1.3657 0.149 Uiso 1 1 calc R U
H12B H 0.7122 0.2227 1.4193 0.149 Uiso 1 1 calc R U
H12C H 0.8609 0.2123 1.4530 0.149 Uiso 1 1 calc R U
C13 C 0.6068(5) 0.2087(2) 1.1743(6) 0.1034(16) Uani 1 1 d . U
H13A H 0.5802 0.1881 1.0990 0.124 Uiso 1 1 calc R U
H13B H 0.5435 0.2057 1.2103 0.124 Uiso 1 1 calc R U
H13C H 0.6123 0.2432 1.1521 0.124 Uiso 1 1 calc R U
C14 C 0.7259(5) 0.13853(17) 1.3099(5) 0.0845(13) Uani 1 1 d . U
H14A H 0.7014 0.1167 1.2370 0.101 Uiso 1 1 calc R U
H14B H 0.8076 0.1273 1.3754 0.101 Uiso 1 1 calc R U
H14C H 0.6590 0.1377 1.3417 0.101 Uiso 1 1 calc R U
C15 C 0.9330(3) 0.12365(10) 0.9769(3) 0.0325(6) Uani 1 1 d . U
C16 C 0.8796(3) 0.05826(10) 0.8455(3) 0.0327(6) Uani 1 1 d . U
C17 C 0.9756(3) 0.08661(10) 0.8294(3) 0.0326(6) Uani 1 1 d . U
C18 C 0.7237(3) 0.05090(12) 0.5497(3) 0.0482(8) Uani 1 1 d . U
H18A H 0.6697 0.0381 0.4662 0.058 Uiso 1 1 calc R U
H18B H 0.6842 0.0807 0.5656 0.058 Uiso 1 1 calc R U
H18C H 0.8092 0.0590 0.5541 0.058 Uiso 1 1 calc R U
C19 C 0.7364(3) 0.01195(10) 0.6476(3) 0.0372(6) Uani 1 1 d . U
C20 C 0.8041(3) 0.01393(10) 0.7783(3) 0.0346(6) Uani 1 1 d . U
C21 C 0.7931(3) -0.03132(11) 0.8392(3) 0.0406(7) Uani 1 1 d . U
H21A H 0.8328 -0.0358 0.9273 0.049 Uiso 1 1 calc R U
C22 C 0.7193(3) -0.06749(12) 0.7573(3) 0.0446(7) Uani 1 1 d . U
C23 C 0.6885(4) -0.12012(14) 0.7859(4) 0.0670(10) Uani 1 1 d . U
H23A H 0.6336 -0.1367 0.7076 0.080 Uiso 1 1 calc R U
H23B H 0.7687 -0.1387 0.8273 0.080 Uiso 1 1 calc R U
H23C H 0.6434 -0.1185 0.8410 0.080 Uiso 1 1 calc R U
C24 C 1.0784(3) -0.01570(12) 0.7541(3) 0.0521(8) Uani 1 1 d . U
H24A H 1.1124 -0.0384 0.7101 0.062 Uiso 1 1 calc R U
H24B H 1.1332 -0.0168 0.8441 0.062 Uiso 1 1 calc R U
H24C H 0.9907 -0.0256 0.7393 0.062 Uiso 1 1 calc R U
C25 C 1.0767(3) 0.03661(11) 0.7058(3) 0.0367(6) Uani 1 1 d . U
C26 C 1.0372(3) 0.08076(10) 0.7394(3) 0.0344(6) Uani 1 1 d . U
C27 C 1.0602(3) 0.12335(12) 0.6754(3) 0.0449(7) Uani 1 1 d . U
H27A H 1.0395 0.1561 0.6894 0.054 Uiso 1 1 calc R U
C28 C 1.1142(3) 0.11250(13) 0.5928(3) 0.0482(8) Uani 1 1 d . U
C29 C 1.1481(4) 0.14631(17) 0.5087(4) 0.0721(11) Uani 1 1 d . U
H29A H 1.1853 0.1269 0.4615 0.086 Uiso 1 1 calc R U
H29B H 1.0702 0.1631 0.4504 0.086 Uiso 1 1 calc R U
H29C H 1.2108 0.1710 0.5597 0.086 Uiso 1 1 calc R U
C30 C 0.5200(4) 0.05403(14) 0.9094(4) 0.0545(8) Uani 1 1 d . U
C31 C 0.4095(4) 0.07415(17) 0.9329(4) 0.0710(11) Uani 1 1 d . U
H31A H 0.3288 0.0682 0.8595 0.085 Uiso 1 1 calc R U
H31B H 0.4064 0.0577 1.0059 0.085 Uiso 1 1 calc R U
H31C H 0.4211 0.1098 0.9487 0.085 Uiso 1 1 calc R U

loop_
_atom_site_aniso_label
_atom_site_aniso_U_11
_atom_site_aniso_U_22
_atom_site_aniso_U_33
_atom_site_aniso_U_23
_atom_site_aniso_U_13
_atom_site_aniso_U_12
S1 0.0460(5) 0.0451(5) 0.0460(5) -0.0136(3) 0.0138(4) -0.0100(3)
S2 0.0474(5) 0.0570(5) 0.0432(5) -0.0095(3) 0.0260(4) 0.0042(3)
O1 0.0566(14) 0.0441(12) 0.0598(14) -0.0161(10) 0.0413(12) -0.0171(10)
O2 0.0413(14) 0.0879(19) 0.0608(16) 0.0016(13) 0.0184(12) -0.0139(12)
O3 0.076(2) 0.165(4) 0.098(3) -0.028(3) 0.022(2) 0.011(2)
N1 0.0371(12) 0.0327(12) 0.0339(12) -0.0057(9) 0.0184(10) -0.0041(9)
N2 0.0360(12) 0.0321(12) 0.0353(12) -0.0037(10) 0.0193(10) -0.0042(9)
C1 0.0374(14) 0.0382(14) 0.0353(13) -0.0041(11) 0.0183(11) -0.0049(11)
C2 0.0458(15) 0.0386(14) 0.0407(14) -0.0086(12) 0.0215(12) -0.0071(12)
C3 0.0533(16) 0.0401(15) 0.0418(15) -0.0081(12) 0.0256(13) -0.0017(12)
C4 0.0457(15) 0.0411(14) 0.0395(14) -0.0038(11) 0.0248(12) -0.0006(12)
C5 0.0409(14) 0.0369(14) 0.0379(14) -0.0022(11) 0.0201(12) -0.0047(11)
C6 0.0372(14) 0.0316(13) 0.0326(13) -0.0033(10) 0.0172(11) -0.0012(10)
C7 0.0605(18) 0.0516(17) 0.0685(19) -0.0234(15) 0.0349(16) -0.0182(14)
C8 0.066(2) 0.089(3) 0.096(3) -0.042(2) 0.031(2) -0.027(2)
C9 0.096(3) 0.048(2) 0.105(3) -0.003(2) 0.065(3) -0.0133(19)
C10 0.101(3) 0.069(2) 0.107(3) -0.046(2) 0.063(3) -0.039(2)
C11 0.0607(16) 0.0590(15) 0.0609(16) -0.0035(12) 0.0429(13) -0.0035(13)
C12 0.145(4) 0.162(4) 0.115(3) -0.072(3) 0.104(3) -0.054(3)
C13 0.069(2) 0.134(4) 0.125(3) 0.055(3) 0.059(2) 0.028(2)
C14 0.108(3) 0.077(2) 0.107(3) 0.025(2) 0.083(3) 0.007(2)
C15 0.0358(13) 0.0317(13) 0.0314(13) -0.0013(10) 0.0153(11) -0.0021(10)
C16 0.0337(13) 0.0317(13) 0.0334(13) -0.0047(10) 0.0145(11) 0.0001(10)
C17 0.0342(13) 0.0336(13) 0.0313(13) -0.0041(10) 0.0148(11) 0.0002(10)
C18 0.0490(18) 0.0508(19) 0.0403(17) 0.0002(13) 0.0141(14) 0.0008(13)
C19 0.0348(13) 0.0374(14) 0.0389(14) -0.0032(11) 0.0148(11) 0.0021(11)
C20 0.0327(13) 0.0346(13) 0.0387(14) -0.0059(11) 0.0169(11) -0.0010(10)
C21 0.0428(15) 0.0385(14) 0.0405(15) -0.0012(12) 0.0172(12) -0.0042(11)
C22 0.0416(15) 0.0391(15) 0.0527(16) -0.0029(13) 0.0191(13) -0.0040(12)
C23 0.069(2) 0.050(2) 0.079(2) -0.0022(18) 0.027(2) -0.0184(17)
C24 0.0581(19) 0.0455(18) 0.0535(19) -0.0005(14) 0.0241(16) 0.0104(14)
C25 0.0340(13) 0.0430(15) 0.0329(13) -0.0050(11) 0.0135(11) 0.0013(11)
C26 0.0317(13) 0.0384(14) 0.0344(13) -0.0060(11) 0.0150(11) -0.0026(10)
C27 0.0477(15) 0.0427(15) 0.0506(16) -0.0059(12) 0.0267(13) -0.0016(12)
C28 0.0476(16) 0.0551(17) 0.0487(16) -0.0026(13) 0.0267(13) -0.0026(13)
C29 0.084(3) 0.074(2) 0.079(2) 0.008(2) 0.054(2) 0.000(2)
C30 0.0489(17) 0.0550(17) 0.0591(18) 0.0028(14) 0.0218(15) -0.0060(13)
C31 0.054(2) 0.086(3) 0.074(2) -0.008(2) 0.0292(19) -0.0076(19)

loop_
_atom_type_symbol
_atom_type_description
_atom_type_scat_dispersion_real
_atom_type_scat_dispersion_imag
_atom_type_scat_source
C C 0.0033 0.0016 'International Tables Vol C Tables 4.2.6.8 and 6.1.1.4'
H H 0.0000 0.0000 'International Tables Vol C Tables 4.2.6.8 and 6.1.1.4'
N N 0.0061 0.0033 'International Tables Vol C Tables 4.2.6.8 and 6.1.1.4'
O O 0.0106 0.0060 'International Tables Vol C Tables 4.2.6.8 and 6.1.1.4'
S S 0.1246 0.1234 'International Tables Vol C Tables 4.2.6.8 and 6.1.1.4'

loop_
_geom_angle_atom_site_label_1
_geom_angle_atom_site_label_2
_geom_angle_atom_site_label_3
_geom_angle
C19 S1 C22 93.16(14)
C28 S2 C25 93.46(14)
C1 O1 H1A 109.6
C30 O3 H3C 109.2
C15 N1 C17 107.0(2)
C15 N2 C16 108.6(2)
C15 N2 H2A 125.7
C16 N2 H2A 125.7
O1 C1 C6 121.0(2)
O1 C1 C2 118.6(2)
C6 C1 C2 120.4(2)
C3 C2 C1 117.3(3)
C3 C2 C7 122.0(3)
C1 C2 C7 120.6(3)
C2 C3 C4 124.3(3)
C2 C3 H3A 117.9
C4 C3 H3A 117.9
C5 C4 C3 116.8(2)
C5 C4 C11 121.9(3)
C3 C4 C11 121.3(3)
C4 C5 C6 121.7(3)
C4 C5 H5A 119.2
C6 C5 H5A 119.2
C1 C6 C5 119.6(2)
C1 C6 C15 119.3(2)
C5 C6 C15 121.0(2)
C10 C7 C8 106.9(3)
C10 C7 C2 111.4(3)
C8 C7 C2 110.8(3)
C10 C7 C9 107.5(3)
C8 C7 C9 110.9(3)
C2 C7 C9 109.2(3)
C7 C8 H8A 109.5
C7 C8 H8B 109.5
H8A C8 H8B 109.5
C7 C8 H8C 109.5
H8A C8 H8C 109.5
H8B C8 H8C 109.5
C7 C9 H9A 109.5
C7 C9 H9B 109.5
H9A C9 H9B 109.5
C7 C9 H9C 109.5
H9A C9 H9C 109.5
H9B C9 H9C 109.5
C7 C10 H10A 109.5
C7 C10 H10B 109.5
H10A C10 H10B 109.5
C7 C10 H10C 109.5
H10A C10 H10C 109.5
H10B C10 H10C 109.5
C12 C11 C14 108.0(4)
C12 C11 C13 108.0(4)
C14 C11 C13 107.6(4)
C12 C11 C4 112.4(3)
C14 C11 C4 112.4(3)
C13 C11 C4 108.3(3)
C11 C12 H12A 109.5
C11 C12 H12B 109.5
H12A C12 H12B 109.5
C11 C12 H12C 109.5
H12A C12 H12C 109.5
H12B C12 H12C 109.5
C11 C13 H13A 109.5
C11 C13 H13B 109.5
H13A C13 H13B 109.5
C11 C13 H13C 109.5
H13A C13 H13C 109.5
H13B C13 H13C 109.5
C11 C14 H14A 109.5
C11 C14 H14B 109.5
H14A C14 H14B 109.5
C11 C14 H14C 109.5
H14A C14 H14C 109.5
H14B C14 H14C 109.5
N1 C15 N2 110.2(2)
N1 C15 C6 123.5(2)
N2 C15 C6 126.2(2)
C17 C16 N2 105.4(2)
C17 C16 C20 132.3(2)
N2 C16 C20 122.1(2)
C16 C17 N1 108.8(2)
C16 C17 C26 130.7(2)
N1 C17 C26 120.4(2)
C19 C18 H18A 109.5
C19 C18 H18B 109.5
H18A C18 H18B 109.5
C19 C18 H18C 109.5
H18A C18 H18C 109.5
H18B C18 H18C 109.5
C20 C19 C18 129.5(3)
C20 C19 S1 110.1(2)
C18 C19 S1 120.4(2)
C19 C20 C21 112.7(2)
C19 C20 C16 122.9(3)
C21 C20 C16 124.4(3)
C22 C21 C20 113.9(3)
C22 C21 H21A 123.0
C20 C21 H21A 123.0
C21 C22 C23 129.1(3)
C21 C22 S1 110.1(2)
C23 C22 S1 120.8(3)
C22 C23 H23A 109.5
C22 C23 H23B 109.5
H23A C23 H23B 109.5
C22 C23 H23C 109.5
H23A C23 H23C 109.5
H23B C23 H23C 109.5
C25 C24 H24A 109.5
C25 C24 H24B 109.5
H24A C24 H24B 109.5
C25 C24 H24C 109.5
H24A C24 H24C 109.5
H24B C24 H24C 109.5
C26 C25 C24 130.5(3)
C26 C25 S2 110.0(2)
C24 C25 S2 119.5(2)
C25 C26 C27 112.6(3)
C25 C26 C17 126.3(3)
C27 C26 C17 121.1(2)
C28 C27 C26 115.0(3)
C28 C27 H27A 122.5
C26 C27 H27A 122.5
C27 C28 C29 129.9(3)
C27 C28 S2 108.9(2)
C29 C28 S2 121.2(3)
C28 C29 H29A 109.5
C28 C29 H29B 109.5
H29A C29 H29B 109.5
C28 C29 H29C 109.5
H29A C29 H29C 109.5
H29B C29 H29C 109.5
O2 C30 O3 121.0(4)
O2 C30 C31 122.4(4)
O3 C30 C31 116.6(4)
C30 C31 H31A 109.5
C30 C31 H31B 109.5
H31A C31 H31B 109.5
C30 C31 H31C 109.5
H31A C31 H31C 109.5
H31B C31 H31C 109.5

loop_
_geom_bond_atom_site_label_1
_geom_bond_atom_site_label_2
_geom_bond_distance
S1 C19 1.722(3)
S1 C22 1.723(3)
S2 C28 1.736(3)
S2 C25 1.730(3)
O1 C1 1.360(3)
O1 H1A 0.8502
O2 C30 1.219(4)
O3 C30 1.350(5)
O3 H3C 0.8703
N1 C15 1.328(3)
N1 C17 1.379(3)
N2 C15 1.347(3)
N2 C16 1.378(3)
N2 H2A 0.8600
C1 C6 1.403(4)
C1 C2 1.402(4)
C2 C3 1.384(4)
C2 C7 1.538(4)
C3 C4 1.398(4)
C3 H3A 0.9300
C4 C5 1.384(4)
C4 C11 1.531(4)
C5 C6 1.396(4)
C5 H5A 0.9300
C6 C15 1.466(4)
C7 C10 1.533(5)
C7 C8 1.531(6)
C7 C9 1.525(6)
C8 H8A 0.9600
C8 H8B 0.9600
C8 H8C 0.9600
C9 H9A 0.9600
C9 H9B 0.9600
C9 H9C 0.9600
C10 H10A 0.9600
C10 H10B 0.9600
C10 H10C 0.9600
C11 C12 1.500(6)
C11 C14 1.492(5)
C11 C13 1.530(6)
C12 H12A 0.9600
C12 H12B 0.9600
C12 H12C 0.9600
C13 H13A 0.9600
C13 H13B 0.9600
C13 H13C 0.9600
C14 H14A 0.9600
C14 H14B 0.9600
C14 H14C 0.9600
C16 C17 1.384(4)
C16 C20 1.467(4)
C17 C26 1.470(4)
C18 C19 1.491(4)
C18 H18A 0.9600
C18 H18B 0.9600
C18 H18C 0.9600
C19 C20 1.375(4)
C20 C21 1.421(4)
C21 C22 1.358(4)
C21 H21A 0.9300
C22 C23 1.506(5)
C23 H23A 0.9600
C23 H23B 0.9600
C23 H23C 0.9600
C24 C25 1.491(4)
C24 H24A 0.9600
C24 H24B 0.9600
C24 H24C 0.9600
C25 C26 1.362(4)
C26 C27 1.428(4)
C27 C28 1.351(4)
C27 H27A 0.9300
C28 C29 1.478(5)
C29 H29A 0.9600
C29 H29B 0.9600
C29 H29C 0.9600
C30 C31 1.471(5)
C31 H31A 0.9600
C31 H31B 0.9600
C31 H31C 0.9600
